data_7032610
loop_
_publ_author_name
'Gong, Yun'
'Yang, Yong Xi'
'Zhang, Miao Miao'
'Gao, Xiao Lin'
'Yin, Jun Li'
'Lin, Jian Hua'

_publ_section_title
;
 A polyoxometalate-based complex with visible-light photochromism as the
 electrocatalyst for generating hydrogen from water.
;
_journal_issue 44
_journal_name_full 'Dalton transactions (Cambridge, England : 2003)'
_journal_page_first 16928
_journal_page_last 16936
_journal_paper_doi 10.1039/c4dt01685h
_journal_volume 43
_journal_year 2014
_chemical_formula_sum 'C40 H58 Mo8 N24 O37'
_chemical_formula_weight 2234.62
_chemical_name_systematic
; 
 ? 
;
_space_group_IT_number 15
_symmetry_cell_setting monoclinic
_symmetry_space_group_name_Hall '-C 2yc'
_symmetry_space_group_name_H-M 'C 1 2/c 1'
_atom_sites_solution_hydrogens geom
_atom_sites_solution_primary direct
_atom_sites_solution_secondary difmap
_audit_creation_method SHELXL-97
_cell_angle_alpha 90.00
_cell_angle_beta 116.047(4)
_cell_angle_gamma 90.00
_cell_formula_units_Z 4
_cell_length_a 29.9231(13)
_cell_length_b 13.3754(7)
_cell_length_c 19.4200(8)
_cell_measurement_reflns_used 64
_cell_measurement_temperature 293(2)
_cell_measurement_theta_max 62.7990
_cell_measurement_theta_min 9.0240
_cell_volume 6983.1(6)
_computing_cell_refinement 'CrysAlisPro, Oxford Diffraction Ltd.'
_computing_data_collection 'CrysAlisPro, Oxford Diffraction Ltd.'
_computing_data_reduction 'CrysAlisPro, Oxford Diffraction Ltd.'
_computing_molecular_graphics 'SHELXTL (Sheldrick, 1997)'
_computing_publication_material 'SHELXTL (Sheldrick, 1997)'
_computing_structure_refinement 'SHELXL97 (Sheldrick, 2008)'
_computing_structure_solution 'SHELXS97 (Sheldrick, 2008)'
_diffrn_ambient_temperature 293(2)
_diffrn_measured_fraction_theta_full 0.946
_diffrn_measured_fraction_theta_max 0.946
_diffrn_measurement_device_type 'Oxford XCalibur Eos'
_diffrn_measurement_method '\w scans'
_diffrn_radiation_monochromator graphite
_diffrn_radiation_source 'fine-focus sealed tube'
_diffrn_radiation_type CuK\a
_diffrn_radiation_wavelength 1.54178
_diffrn_reflns_av_R_equivalents 0.0562
_diffrn_reflns_av_unetI/netI 0.0536
_diffrn_reflns_limit_h_max 36
_diffrn_reflns_limit_h_min -36
_diffrn_reflns_limit_k_max 11
_diffrn_reflns_limit_k_min -16
_diffrn_reflns_limit_l_max 23
_diffrn_reflns_limit_l_min -23
_diffrn_reflns_number 23513
_diffrn_reflns_theta_full 73.98
_diffrn_reflns_theta_max 73.98
_diffrn_reflns_theta_min 3.29
_exptl_absorpt_coefficient_mu 12.363
_exptl_absorpt_correction_T_max 1.00
_exptl_absorpt_correction_T_min 0.92
_exptl_absorpt_correction_type multi-scan
_exptl_absorpt_process_details
;
CrysAlisPro, Agilent Technologies,
Version 1.171.36.28 (release 01-02-2013 CrysAlis171 .NET)
(compiled Feb  1 2013,16:14:44)
Empirical absorption correction using spherical harmonics,
 implemented in SCALE3 ABSPACK scaling algorithm.
;
_exptl_crystal_colour yellow
_exptl_crystal_density_diffrn 2.126
_exptl_crystal_density_method 'not measured'
_exptl_crystal_description block
_exptl_crystal_F_000 4392
_exptl_crystal_size_max 0.20
_exptl_crystal_size_mid 0.18
_exptl_crystal_size_min 0.12
_refine_diff_density_max 0.884
_refine_diff_density_min -0.818
_refine_diff_density_rms 0.133
_refine_ls_extinction_method none
_refine_ls_goodness_of_fit_ref 1.061
_refine_ls_hydrogen_treatment none
_refine_ls_matrix_type full
_refine_ls_number_parameters 492
_refine_ls_number_reflns 6720
_refine_ls_number_restraints 0
_refine_ls_restrained_S_all 1.061
_refine_ls_R_factor_all 0.0657
_refine_ls_R_factor_gt 0.0420
_refine_ls_shift/su_max 0.001
_refine_ls_shift/su_mean 0.000
_refine_ls_structure_factor_coef Fsqd
_refine_ls_weighting_details 'calc w=1/[\s^2^(Fo^2^)+(0.0394P)^2^+59.2945P] where P=(Fo^2^+2Fc^2^)/3'
_refine_ls_weighting_scheme calc
_refine_ls_wR_factor_gt 0.1040
_refine_ls_wR_factor_ref 0.1182
_reflns_number_gt 4991
_reflns_number_total 6720
_reflns_threshold_expression >2sigma(I)
_cod_data_source_file c4dt01685h2.cif
_cod_data_source_block 140123a
_cod_depositor_comments
;
The following automatic conversions were performed:

'_symmetry_cell_setting' value 'Monoclinic' changed to 'monoclinic'
according to
/usr/data/users/saulius/crontab/automatic-downloads/rss-feeds/RSC/lib/dictionaries/cif_core.dic
dictionary named 'cif_core.dic' version 2.4.2 from 2011-04-26.

Automatic conversion script
Id: cif_fix_values 2827 2014-09-09 07:05:25Z andrius 

 Adding full bibliography for 7032610--7032611.cif.
;
_cod_original_sg_symbol_H-M C2/c
_cod_database_code 7032610

loop_
_symmetry_equiv_pos_as_xyz
'x, y, z'
'-x, y, -z+1/2'
'x+1/2, y+1/2, z'
'-x+1/2, y+1/2, -z+1/2'
'-x, -y, -z'
'x, -y, z-1/2'
'-x+1/2, -y+1/2, -z'
'x+1/2, -y+1/2, z-1/2'

loop_
_atom_site_label
_atom_site_type_symbol
_atom_site_fract_x
_atom_site_fract_y
_atom_site_fract_z
_atom_site_U_iso_or_equiv
_atom_site_adp_type
_atom_site_occupancy
_atom_site_symmetry_multiplicity
_atom_site_calc_flag
_atom_site_refinement_flags
Mo1 Mo 0.737553(18) 0.28111(4) 0.57625(3) 0.02771(14) Uani 1 1 d .
Mo2 Mo 0.865738(19) 0.29269(5) 0.63365(3) 0.03252(15) Uani 1 1 d .
Mo3 Mo 0.80258(2) 0.49874(5) 0.60623(3) 0.03312(15) Uani 1 1 d .
Mo4 Mo 0.68848(2) 0.42260(5) 0.42204(3) 0.03307(15) Uani 1 1 d .
N1 N 0.7452(2) 0.5415(5) 0.6459(3) 0.0350(14) Uani 1 1 d .
N2 N 0.7564(2) 0.5621(5) 0.7196(3) 0.0348(14) Uani 1 1 d .
H2 H 0.7862 0.5622 0.7559 0.042 Uiso 1 1 calc R
N3 N 0.6036(2) 0.6168(5) 0.6852(3) 0.0378(14) Uani 1 1 d .
H3 H 0.6200 0.6195 0.7342 0.045 Uiso 1 1 calc R
N4 N 0.5538(2) 0.6323(5) 0.6448(3) 0.0403(15) Uani 1 1 d .
N5 N 0.5883(2) 0.5964(5) 0.5646(3) 0.0360(14) Uani 1 1 d .
N6 N 0.4109(2) 0.6456(6) 0.4593(4) 0.0512(18) Uani 1 1 d .
H6 H 0.3851 0.6515 0.4676 0.061 Uiso 1 1 calc R
N7 N 0.3624(2) 0.9115(5) 0.4371(4) 0.0489(17) Uani 1 1 d .
H7 H 0.3409 0.9173 0.4551 0.059 Uiso 1 1 calc R
N8 N 0.3504(2) 0.9099(6) 0.3618(4) 0.0492(17) Uani 1 1 d .
N9 N 0.5024(3) 0.8760(7) 0.3987(4) 0.067(2) Uani 1 1 d .
H9 H 0.4841 0.8822 0.3502 0.080 Uiso 1 1 calc R
N10 N 0.5521(3) 0.8613(7) 0.4313(4) 0.064(2) Uani 1 1 d .
N11 N 0.5231(2) 0.8688(5) 0.5195(4) 0.0438(16) Uani 1 1 d .
N12 N 0.6715(2) 0.8421(5) 0.6942(4) 0.0439(16) Uani 1 1 d .
H12 H 0.6771 0.8452 0.7415 0.053 Uiso 1 1 calc R
O1 O 0.79660(16) 0.3404(4) 0.6499(2) 0.0329(11) Uani 1 1 d .
O2 O 0.79982(16) 0.2336(4) 0.5337(2) 0.0299(10) Uani 1 1 d .
O3 O 0.74073(16) 0.4250(4) 0.5263(2) 0.0317(10) Uani 1 1 d .
O4 O 0.74668(17) 0.1536(4) 0.5991(3) 0.0343(11) Uani 1 1 d .
O5 O 0.69356(17) 0.3149(4) 0.6046(3) 0.0388(12) Uani 1 1 d .
O6 O 0.84508(17) 0.4199(4) 0.5793(3) 0.0348(11) Uani 1 1 d .
O7 O 0.90222(19) 0.3342(5) 0.7239(3) 0.0485(14) Uani 1 1 d .
O8 O 0.84983(17) 0.1621(4) 0.6640(2) 0.0347(11) Uani 1 1 d .
O9 O 0.90577(19) 0.2556(4) 0.5977(3) 0.0446(13) Uani 1 1 d .
O10 O 0.84134(19) 0.5271(5) 0.6992(3) 0.0501(15) Uani 1 1 d .
O11 O 0.7962(2) 0.6054(5) 0.5566(3) 0.0534(15) Uani 1 1 d .
O12 O 0.6992(2) 0.5238(5) 0.3784(3) 0.0536(15) Uani 1 1 d .
O13 O 0.64070(19) 0.4572(4) 0.4424(3) 0.0469(14) Uani 1 1 d .
O14 O 0.6718(4) 0.7073(7) 0.2899(6) 0.126(4) Uani 1 1 d .
H14C H 0.6800 0.6535 0.3158 0.152 Uiso 1 1 d R
H14D H 0.6451 0.7289 0.2899 0.152 Uiso 1 1 d R
O15 O 0.5000 0.6137(14) 0.7500 0.149(6) Uani 1 2 d S
H15 H 0.4769 0.5762 0.7194 0.179 Uiso 1 1 d R
O18 O 0.9566(5) 0.5417(13) 0.7478(8) 0.202(7) Uani 1 1 d .
O17 O 0.5590(5) 0.5760(13) 0.3271(9) 0.217(7) Uani 1 1 d .
O16 O 0.9961(7) 0.4072(15) 0.8330(10) 0.293(11) Uani 1 1 d .
H16C H 0.9715 0.3688 0.8087 0.351 Uiso 1 1 d R
H16D H 0.9897 0.4636 0.8106 0.351 Uiso 1 1 d R
O19 O 0.9297(7) 0.7122(15) 0.7118(10) 0.246(9) Uani 1 1 d .
C1 C 0.7163(3) 0.5823(6) 0.7303(4) 0.0376(17) Uani 1 1 d .
H1 H 0.7157 0.5974 0.7765 0.045 Uiso 1 1 calc R
C2 C 0.6757(3) 0.5765(6) 0.6586(4) 0.0338(16) Uani 1 1 d .
C3 C 0.6958(3) 0.5514(6) 0.6087(4) 0.0351(16) Uani 1 1 d .
H3A H 0.6773 0.5426 0.5562 0.042 Uiso 1 1 calc R
C4 C 0.6233(2) 0.5964(6) 0.6361(4) 0.0333(16) Uani 1 1 d .
C5 C 0.5466(3) 0.6190(6) 0.5734(4) 0.0369(17) Uani 1 1 d .
C6 C 0.4552(3) 0.6372(6) 0.5188(5) 0.0451(19) Uani 1 1 d .
H6A H 0.4577 0.6383 0.5682 0.054 Uiso 1 1 calc R
C7 C 0.4976(3) 0.6268(6) 0.5081(4) 0.0378(17) Uani 1 1 d .
C8 C 0.4923(3) 0.6257(7) 0.4333(5) 0.052(2) Uani 1 1 d .
H8A H 0.5202 0.6197 0.4240 0.063 Uiso 1 1 calc R
C9 C 0.4454(3) 0.6336(7) 0.3728(5) 0.053(2) Uani 1 1 d .
H9A H 0.4415 0.6310 0.3226 0.063 Uiso 1 1 calc R
C10 C 0.4049(3) 0.6453(7) 0.3869(5) 0.051(2) Uani 1 1 d .
H10A H 0.3734 0.6530 0.3465 0.062 Uiso 1 1 calc R
C11 C 0.3934(3) 0.8984(7) 0.3595(5) 0.049(2) Uani 1 1 d .
H11A H 0.3969 0.8943 0.3142 0.058 Uiso 1 1 calc R
C12 C 0.4331(3) 0.8932(7) 0.4320(5) 0.047(2) Uani 1 1 d .
C13 C 0.4113(3) 0.9030(6) 0.4810(5) 0.048(2) Uani 1 1 d .
H13 H 0.4275 0.9036 0.5343 0.058 Uiso 1 1 calc R
C14 C 0.4856(3) 0.8799(7) 0.4514(5) 0.047(2) Uani 1 1 d .
C15 C 0.5628(3) 0.8563(7) 0.5046(5) 0.047(2) Uani 1 1 d .
C16 C 0.6246(3) 0.8497(6) 0.6406(4) 0.0419(18) Uani 1 1 d .
H16 H 0.5990 0.8581 0.6549 0.050 Uiso 1 1 calc R
C17 C 0.6141(3) 0.8453(6) 0.5645(4) 0.0411(18) Uani 1 1 d .
C18 C 0.6531(3) 0.8317(7) 0.5459(5) 0.048(2) Uani 1 1 d .
H18 H 0.6470 0.8268 0.4947 0.058 Uiso 1 1 calc R
C19 C 0.7012(3) 0.8253(7) 0.6027(5) 0.053(2) Uani 1 1 d .
H19 H 0.7277 0.8179 0.5902 0.064 Uiso 1 1 calc R
C20 C 0.7093(3) 0.8301(7) 0.6780(5) 0.048(2) Uani 1 1 d .
H20 H 0.7415 0.8249 0.7172 0.057 Uiso 1 1 calc R

loop_
_atom_site_aniso_label
_atom_site_aniso_U_11
_atom_site_aniso_U_22
_atom_site_aniso_U_33
_atom_site_aniso_U_23
_atom_site_aniso_U_13
_atom_site_aniso_U_12
Mo1 0.0205(2) 0.0458(3) 0.0175(2) -0.0001(2) 0.0090(2) 0.0003(2)
Mo2 0.0225(3) 0.0526(4) 0.0226(3) -0.0029(2) 0.0101(2) 0.0010(2)
Mo3 0.0268(3) 0.0465(4) 0.0287(3) -0.0058(3) 0.0146(2) -0.0032(2)
Mo4 0.0298(3) 0.0468(4) 0.0209(3) 0.0020(2) 0.0096(2) 0.0058(3)
N1 0.029(3) 0.048(4) 0.028(3) -0.009(3) 0.012(3) 0.002(3)
N2 0.026(3) 0.051(4) 0.024(3) -0.009(3) 0.007(2) 0.000(3)
N3 0.034(3) 0.053(4) 0.029(3) -0.008(3) 0.016(3) 0.001(3)
N4 0.031(3) 0.061(4) 0.031(3) -0.008(3) 0.015(3) 0.003(3)
N5 0.029(3) 0.051(4) 0.029(3) -0.008(3) 0.014(3) 0.003(3)
N6 0.029(3) 0.063(5) 0.058(5) -0.001(4) 0.016(3) 0.008(3)
N7 0.042(4) 0.056(5) 0.054(4) 0.003(3) 0.026(3) -0.006(3)
N8 0.035(4) 0.063(5) 0.045(4) 0.009(3) 0.013(3) -0.002(3)
N9 0.044(4) 0.106(7) 0.042(4) 0.014(4) 0.011(4) 0.001(4)
N10 0.044(4) 0.102(7) 0.041(4) 0.014(4) 0.013(3) 0.004(4)
N11 0.034(3) 0.056(4) 0.038(4) 0.006(3) 0.013(3) -0.003(3)
N12 0.043(4) 0.055(4) 0.031(3) 0.001(3) 0.012(3) -0.003(3)
O1 0.024(2) 0.054(3) 0.018(2) -0.005(2) 0.0072(18) -0.002(2)
O2 0.026(2) 0.045(3) 0.015(2) -0.0024(19) 0.0059(18) 0.001(2)
O3 0.026(2) 0.047(3) 0.018(2) -0.002(2) 0.0065(18) 0.002(2)
O4 0.034(3) 0.048(3) 0.022(2) 0.001(2) 0.014(2) -0.002(2)
O5 0.029(3) 0.058(3) 0.035(3) -0.003(2) 0.019(2) 0.002(2)
O6 0.028(2) 0.050(3) 0.030(2) -0.004(2) 0.016(2) 0.000(2)
O7 0.035(3) 0.077(4) 0.028(3) -0.007(3) 0.009(2) -0.006(3)
O8 0.032(3) 0.050(3) 0.018(2) 0.002(2) 0.008(2) 0.001(2)
O9 0.034(3) 0.067(4) 0.040(3) 0.001(3) 0.023(2) 0.005(3)
O10 0.036(3) 0.073(4) 0.039(3) -0.021(3) 0.015(3) -0.006(3)
O11 0.050(3) 0.062(4) 0.057(4) -0.002(3) 0.032(3) -0.006(3)
O12 0.062(4) 0.058(4) 0.039(3) 0.014(3) 0.020(3) 0.007(3)
O13 0.034(3) 0.071(4) 0.033(3) -0.010(3) 0.012(2) 0.010(3)
O14 0.109(7) 0.124(9) 0.117(8) 0.042(7) 0.023(6) 0.015(6)
O15 0.095(10) 0.22(2) 0.114(12) 0.000 0.033(9) 0.000
O18 0.177(13) 0.260(19) 0.162(13) -0.038(13) 0.067(11) -0.056(13)
O17 0.166(13) 0.237(17) 0.193(15) 0.004(13) 0.029(11) 0.056(12)
O16 0.24(2) 0.33(3) 0.23(2) -0.013(19) 0.037(17) -0.058(19)
O19 0.24(2) 0.28(2) 0.227(19) -0.038(16) 0.118(16) -0.042(16)
C1 0.032(4) 0.055(5) 0.027(4) -0.004(3) 0.014(3) 0.001(3)
C2 0.030(3) 0.046(4) 0.026(3) -0.009(3) 0.013(3) 0.000(3)
C3 0.031(4) 0.048(5) 0.024(3) -0.005(3) 0.010(3) 0.002(3)
C4 0.027(3) 0.046(4) 0.029(3) -0.005(3) 0.013(3) 0.002(3)
C5 0.029(4) 0.050(5) 0.033(4) -0.001(3) 0.015(3) 0.002(3)
C6 0.035(4) 0.059(5) 0.042(4) -0.004(4) 0.017(4) 0.006(4)
C7 0.030(4) 0.050(5) 0.034(4) -0.003(3) 0.014(3) 0.003(3)
C8 0.036(4) 0.075(6) 0.045(5) -0.001(4) 0.018(4) 0.004(4)
C9 0.044(5) 0.073(6) 0.035(4) -0.002(4) 0.011(4) -0.001(4)
C10 0.031(4) 0.060(6) 0.049(5) -0.002(4) 0.004(4) 0.002(4)
C11 0.042(4) 0.062(6) 0.040(4) 0.010(4) 0.015(4) 0.003(4)
C12 0.039(4) 0.059(6) 0.039(4) 0.010(4) 0.014(4) -0.004(4)
C13 0.044(5) 0.055(5) 0.043(4) 0.011(4) 0.017(4) -0.009(4)
C14 0.033(4) 0.063(6) 0.043(5) 0.011(4) 0.014(4) -0.005(4)
C15 0.037(4) 0.064(6) 0.036(4) 0.007(4) 0.012(3) -0.003(4)
C16 0.038(4) 0.054(5) 0.037(4) 0.007(4) 0.019(3) -0.002(4)
C17 0.035(4) 0.053(5) 0.033(4) 0.011(4) 0.013(3) 0.000(4)
C18 0.038(4) 0.073(6) 0.032(4) 0.005(4) 0.014(3) -0.005(4)
C19 0.041(5) 0.075(6) 0.041(5) 0.000(4) 0.016(4) -0.002(4)
C20 0.036(4) 0.061(6) 0.039(4) 0.001(4) 0.010(4) -0.006(4)

loop_
_atom_type_symbol
_atom_type_description
_atom_type_scat_dispersion_real
_atom_type_scat_dispersion_imag
_atom_type_scat_source
C C 0.0181 0.0091 'International Tables Vol C Tables 4.2.6.8 and 6.1.1.4'
H H 0.0000 0.0000 'International Tables Vol C Tables 4.2.6.8 and 6.1.1.4'
N N 0.0311 0.0180 'International Tables Vol C Tables 4.2.6.8 and 6.1.1.4'
O O 0.0492 0.0322 'International Tables Vol C Tables 4.2.6.8 and 6.1.1.4'
Mo Mo -0.0483 2.7339 'International Tables Vol C Tables 4.2.6.8 and 6.1.1.4'

loop_
_geom_angle_atom_site_label_1
_geom_angle_atom_site_label_2
_geom_angle_atom_site_label_3
_geom_angle
_geom_angle_site_symmetry_1
_geom_angle_site_symmetry_3
O5 Mo1 O4 103.5(2) . .
O5 Mo1 O1 104.1(2) . .
O4 Mo1 O1 103.1(2) . .
O5 Mo1 O2 103.3(2) . 7_656
O4 Mo1 O2 97.5(2) . 7_656
O1 Mo1 O2 140.5(2) . 7_656
O5 Mo1 O3 95.8(2) . .
O4 Mo1 O3 160.18(19) . .
O1 Mo1 O3 75.93(19) . .
O2 Mo1 O3 73.46(18) 7_656 .
O5 Mo1 O2 179.2(2) . .
O4 Mo1 O2 76.94(19) . .
O1 Mo1 O2 76.44(17) . .
O2 Mo1 O2 75.91(18) 7_656 .
O3 Mo1 O2 83.67(16) . .
O7 Mo2 O9 105.6(3) . .
O7 Mo2 O6 100.4(3) . .
O9 Mo2 O6 98.3(2) . .
O7 Mo2 O8 96.4(2) . .
O9 Mo2 O8 99.8(2) . .
O6 Mo2 O8 150.93(19) . .
O7 Mo2 O2 160.0(2) . .
O9 Mo2 O2 93.0(2) . .
O6 Mo2 O2 83.62(19) . .
O8 Mo2 O2 72.93(18) . .
O7 Mo2 O1 88.7(2) . .
O9 Mo2 O1 165.3(2) . .
O6 Mo2 O1 75.16(18) . .
O8 Mo2 O1 81.71(19) . .
O2 Mo2 O1 73.33(16) . .
O11 Mo3 O10 105.7(3) . .
O11 Mo3 O6 103.6(2) . .
O10 Mo3 O6 100.9(2) . .
O11 Mo3 O3 97.7(2) . .
O10 Mo3 O3 150.3(2) . .
O6 Mo3 O3 90.88(19) . .
O11 Mo3 N1 93.9(3) . .
O10 Mo3 N1 81.2(2) . .
O6 Mo3 N1 160.9(2) . .
O3 Mo3 N1 79.18(19) . .
O11 Mo3 O1 167.3(2) . .
O10 Mo3 O1 86.7(2) . .
O6 Mo3 O1 76.19(19) . .
O3 Mo3 O1 69.63(17) . .
N1 Mo3 O1 85.0(2) . .
O12 Mo4 O13 105.1(3) . .
O12 Mo4 O8 102.0(2) . 7_656
O13 Mo4 O8 96.9(2) . 7_656
O12 Mo4 O3 105.3(2) . .
O13 Mo4 O3 97.3(2) . .
O8 Mo4 O3 144.6(2) 7_656 .
O12 Mo4 O2 155.1(2) . 7_656
O13 Mo4 O2 99.8(2) . 7_656
O8 Mo4 O2 73.48(18) 7_656 7_656
O3 Mo4 O2 72.24(18) . 7_656
O12 Mo4 O4 84.8(2) . 7_656
O13 Mo4 O4 170.1(2) . 7_656
O8 Mo4 O4 79.53(18) 7_656 7_656
O3 Mo4 O4 80.95(17) . 7_656
O2 Mo4 O4 70.31(17) 7_656 7_656
C3 N1 N2 104.7(5) . .
C3 N1 Mo3 132.1(5) . .
N2 N1 Mo3 123.2(4) . .
C1 N2 N1 112.8(6) . .
C4 N3 N4 109.3(6) . .
C5 N4 N3 102.5(6) . .
C4 N5 C5 102.3(6) . .
C6 N6 C10 122.4(7) . .
C13 N7 N8 112.9(7) . .
C11 N8 N7 103.8(6) . .
C14 N9 N10 110.9(7) . .
C15 N10 N9 102.1(7) . .
C14 N11 C15 103.9(7) . .
C20 N12 C16 123.0(7) . .
Mo1 O1 Mo2 112.1(2) . .
Mo1 O1 Mo3 107.7(2) . .
Mo2 O1 Mo3 89.15(16) . .
Mo1 O2 Mo2 149.5(2) 7_656 .
Mo1 O2 Mo4 104.3(2) 7_656 7_656
Mo2 O2 Mo4 93.89(16) . 7_656
Mo1 O2 Mo1 104.09(18) 7_656 .
Mo2 O2 Mo1 97.41(16) . .
Mo4 O2 Mo1 97.36(17) 7_656 .
Mo4 O3 Mo3 146.7(3) . .
Mo4 O3 Mo1 106.1(2) . .
Mo3 O3 Mo1 106.64(19) . .
Mo1 O4 Mo4 114.9(2) . 7_656
Mo3 O6 Mo2 115.3(2) . .
Mo4 O8 Mo2 113.1(2) 7_656 .
N2 C1 C2 106.6(6) . .
C3 C2 C1 104.7(6) . .
C3 C2 C4 125.1(6) . .
C1 C2 C4 130.1(6) . .
N1 C3 C2 111.3(6) . .
N5 C4 N3 110.6(6) . .
N5 C4 C2 124.6(6) . .
N3 C4 C2 124.8(6) . .
N4 C5 N5 115.3(6) . .
N4 C5 C7 122.7(6) . .
N5 C5 C7 122.0(6) . .
N6 C6 C7 120.7(8) . .
C6 C7 C8 117.9(7) . .
C6 C7 C5 121.0(7) . .
C8 C7 C5 121.0(7) . .
C9 C8 C7 119.5(8) . .
C10 C9 C8 119.9(8) . .
N6 C10 C9 119.4(8) . .
N8 C11 C12 112.6(8) . .
C13 C12 C11 104.1(7) . .
C13 C12 C14 128.1(8) . .
C11 C12 C14 127.9(8) . .
N7 C13 C12 106.5(7) . .
N11 C14 N9 109.1(7) . .
N11 C14 C12 128.4(8) . .
N9 C14 C12 122.5(7) . .
N10 C15 N11 114.0(7) . .
N10 C15 C17 122.2(8) . .
N11 C15 C17 123.6(7) . .
N12 C16 C17 120.3(7) . .
C16 C17 C18 117.9(7) . .
C16 C17 C15 121.0(7) . .
C18 C17 C15 121.0(7) . .
C19 C18 C17 120.3(8) . .
C20 C19 C18 118.9(8) . .
N12 C20 C19 119.5(8) . .

loop_
_geom_bond_atom_site_label_1
_geom_bond_atom_site_label_2
_geom_bond_distance
_geom_bond_site_symmetry_2
Mo1 O5 1.697(5) .
Mo1 O4 1.753(5) .
Mo1 O1 1.891(4) .
Mo1 O2 1.937(4) 7_656
Mo1 O3 2.177(5) .
Mo1 O2 2.431(4) .
Mo2 O7 1.701(5) .
Mo2 O9 1.704(5) .
Mo2 O6 1.954(5) .
Mo2 O8 1.967(5) .
Mo2 O2 2.218(4) .
Mo2 O1 2.315(4) .
Mo3 O11 1.684(6) .
Mo3 O10 1.705(5) .
Mo3 O6 1.894(5) .
Mo3 O3 2.070(4) .
Mo3 N1 2.243(6) .
Mo3 O1 2.317(5) .
Mo4 O12 1.700(6) .
Mo4 O13 1.707(5) .
Mo4 O8 1.925(5) 7_656
Mo4 O3 1.940(4) .
Mo4 O2 2.227(5) 7_656
Mo4 O4 2.382(5) 7_656
N1 C3 1.337(9) .
N1 N2 1.347(7) .
N2 C1 1.330(9) .
N3 C4 1.351(8) .
N3 N4 1.362(8) .
N4 C5 1.318(9) .
N5 C4 1.322(9) .
N5 C5 1.366(9) .
N6 C6 1.327(10) .
N6 C10 1.337(11) .
N7 C13 1.336(10) .
N7 N8 1.343(9) .
N8 C11 1.318(10) .
N9 C14 1.325(11) .
N9 N10 1.351(10) .
N10 C15 1.316(10) .
N11 C14 1.315(10) .
N11 C15 1.351(10) .
N12 C20 1.312(10) .
N12 C16 1.333(9) .
O2 Mo1 1.937(4) 7_656
O2 Mo4 2.227(5) 7_656
O4 Mo4 2.382(5) 7_656
O8 Mo4 1.925(5) 7_656
C1 C2 1.392(9) .
C2 C3 1.388(9) .
C2 C4 1.454(9) .
C5 C7 1.462(10) .
C6 C7 1.379(10) .
C7 C8 1.391(11) .
C8 C9 1.384(11) .
C9 C10 1.362(12) .
C11 C12 1.389(11) .
C12 C13 1.376(12) .
C12 C14 1.456(11) .
C15 C17 1.471(10) .
C16 C17 1.369(10) .
C17 C18 1.379(11) .
C18 C19 1.379(11) .
C19 C20 1.375(11) .
